data_4338123
loop_
_publ_author_name
'Alvarez, M. Angeles'
'Garc\'ia, M Esther'
'Garc\'ia-Viv\'o, Daniel'
'Mel\'on, Sonia'
'Ruiz, Miguel A.'
'Toyos, Adri\'an'

_publ_section_title
;
 Reactions of the Unsaturated Ditungsten Complexes [W2Cp2(\m-PPh2)2(CO)x]
 (x = 1, 2) with Nitric Oxide: Stereoselective Carbonyl Displacement and
 Oxygen-Transfer Reactions of a Nitrite Ligand.
;
_journal_issue 9
_journal_name_full 'Inorganic chemistry'
_journal_page_first 4739
_journal_page_last 4750
_journal_paper_doi 10.1021/ic500498k
_journal_volume 53
_journal_year 2014
_chemical_absolute_configuration unk
_chemical_compound_source 'synthesis as described'
_chemical_formula_moiety 'C35 H30 N2 O4 P2 W2'
_chemical_formula_sum 'C35 H30 N2 O4 P2 W2'
_chemical_formula_weight 972.25
_chemical_name_systematic
;
 ?
;
_space_group_IT_number 14
_symmetry_cell_setting monoclinic
_symmetry_Int_Tables_number 14
_symmetry_space_group_name_Hall '-P 2ybc'
_symmetry_space_group_name_H-M 'P 1 21/c 1'
_atom_sites_solution_hydrogens geom
_atom_sites_solution_primary direct
_atom_sites_solution_secondary difmap
_audit_conform_dict_location ftp://ftp.iucr.org/pub/cif_core.dic
_audit_conform_dict_name cif_core.dic
_audit_conform_dict_version 2.4
_audit_creation_method 'WinGX routine CIF_UPDATE'
_cell_angle_alpha 90
_cell_angle_beta 121.608(2)
_cell_angle_gamma 90
_cell_formula_units_Z 4
_cell_length_a 15.0876(3)
_cell_length_b 11.0682(2)
_cell_length_c 21.9755(6)
_cell_measurement_reflns_used 5904
_cell_measurement_temperature 118(4)
_cell_measurement_theta_max 68.5510
_cell_measurement_theta_min 4.1180
_cell_measurement_wavelength 1.54184
_cell_volume 3125.35(14)
_computing_cell_refinement
;
CrysAlis RED, Oxford Diffraction Ltd.,
Version 1.171.31.7 (release 18-10-2006 CrysAlis171 .NET)
(compiled Oct 18 2006,16:28:17)
;
_computing_data_collection
;
CrysAlis CCD, Oxford Diffraction Ltd.,
Version 1.171.31.7 (release 18-10-2006 CrysAlis171 .NET)
(compiled Oct 18 2006,16:28:17)
;
_computing_data_reduction
;
CrysAlis RED, Oxford Diffraction Ltd.,
Version 1.171.31.7 (release 18-10-2006 CrysAlis171 .NET)
(compiled Oct 18 2006,16:28:17)
;
_computing_molecular_graphics 'Ortep-3 for Windows (Farrugia, 1997)'
_computing_publication_material 'WinGX publication routines (Farrugia, 1999)'
_computing_structure_refinement 'SHELXL-97 (Sheldrick, 2008)'
_computing_structure_solution 'SHELXS-97 (Sheldrick, 2008)'
_diffrn_ambient_temperature 118(4)
_diffrn_measured_fraction_theta_full 0.97
_diffrn_measured_fraction_theta_max 0.97
_diffrn_measurement_device_type 'ONYX CCD'
_diffrn_measurement_method CCD
_diffrn_radiation_monochromator graphite
_diffrn_radiation_probe x-ray
_diffrn_radiation_source 'Nova (Cu) X-ray Source'
_diffrn_radiation_type CuK\a
_diffrn_radiation_wavelength 1.54184
_diffrn_reflns_av_R_equivalents 0.041
_diffrn_reflns_av_unetI/netI 0.0442
_diffrn_reflns_limit_h_max 17
_diffrn_reflns_limit_h_min -17
_diffrn_reflns_limit_k_max 9
_diffrn_reflns_limit_k_min -13
_diffrn_reflns_limit_l_max 24
_diffrn_reflns_limit_l_min -26
_diffrn_reflns_number 12033
_diffrn_reflns_theta_full 68.91
_diffrn_reflns_theta_max 68.91
_diffrn_reflns_theta_min 4.14
_exptl_absorpt_coefficient_mu 14.73
_exptl_absorpt_correction_T_max 1.00000
_exptl_absorpt_correction_T_min 0.27429
_exptl_absorpt_correction_type multi-scan
_exptl_absorpt_process_details
;
CrysAlisPro, Agilent Technologies,
Version 1.171.36.28 (release 01-02-2013 CrysAlis171 .NET)
(compiled Feb  1 2013,16:14:44)
Empirical absorption correction using spherical harmonics,
 implemented in SCALE3 ABSPACK scaling algorithm.
;
_exptl_crystal_colour brown
_exptl_crystal_density_diffrn 2.066
_exptl_crystal_density_method 'not measured'
_exptl_crystal_description prism
_exptl_crystal_F_000 1856
_exptl_crystal_size_max 0.22
_exptl_crystal_size_mid 0.1
_exptl_crystal_size_min 0.03
_refine_diff_density_max 1.365
_refine_diff_density_min -1.744
_refine_diff_density_rms 0.161
_refine_ls_extinction_method none
_refine_ls_goodness_of_fit_ref 1.062
_refine_ls_hydrogen_treatment constr
_refine_ls_matrix_type full
_refine_ls_number_parameters 406
_refine_ls_number_reflns 5635
_refine_ls_number_restraints 0
_refine_ls_restrained_S_all 1.062
_refine_ls_R_factor_all 0.0417
_refine_ls_R_factor_gt 0.0347
_refine_ls_shift/su_max 0.001
_refine_ls_shift/su_mean 0
_refine_ls_structure_factor_coef Fsqd
_refine_ls_weighting_details 'calc w=1/[\s^2^(Fo^2^)+(0.0523P)^2^+0.0000P] where P=(Fo^2^+2Fc^2^)/3'
_refine_ls_weighting_scheme calc
_refine_ls_wR_factor_gt 0.088
_refine_ls_wR_factor_ref 0.094
_reflns_number_gt 4880
_reflns_number_total 5635
_reflns_threshold_expression >2\s(I)
_cod_data_source_file ic500498k_si_002.cif
_cod_data_source_block compound5
_cod_depositor_comments 'Adding full bibliography for 4338123--4338125.cif.'
_cod_database_code 4338123

loop_
_symmetry_equiv_pos_as_xyz
'x, y, z'
'-x, y+1/2, -z+1/2'
'-x, -y, -z'
'x, -y-1/2, z-1/2'

loop_
_atom_site_label
_atom_site_type_symbol
_atom_site_fract_x
_atom_site_fract_y
_atom_site_fract_z
_atom_site_U_iso_or_equiv
_atom_site_adp_type
_atom_site_occupancy
_atom_site_symmetry_multiplicity
_atom_site_calc_flag
_atom_site_refinement_flags
W1 W 0.368929(19) -0.11801(2) -0.168395(13) 0.02585(10) Uani 1 1 d .
W2 W 0.16010(2) -0.18066(3) -0.293326(13) 0.02716(10) Uani 1 1 d .
P1 P 0.29541(11) -0.06367(14) -0.29410(7) 0.0263(3) Uani 1 1 d .
P2 P 0.22877(11) -0.22928(14) -0.16887(7) 0.0253(3) Uani 1 1 d .
N1 N 0.3351(4) 0.0217(5) -0.1441(3) 0.0361(12) Uani 1 1 d .
N2 N 0.0787(5) 0.0457(7) -0.2450(3) 0.0530(16) Uani 1 1 d .
O1 O 0.3259(4) 0.1157(4) -0.1199(3) 0.0436(11) Uani 1 1 d .
O2 O 0.3051(4) -0.3968(4) -0.2781(3) 0.0406(11) Uani 1 1 d .
O3 O 0.1354(3) 0.0017(4) -0.2672(2) 0.0378(10) Uani 1 1 d .
O4 O 0.0235(5) -0.0250(6) -0.2391(3) 0.0582(14) Uani 1 1 d .
C1 C 0.2536(5) -0.3149(6) -0.2821(3) 0.0305(13) Uani 1 1 d .
C2 C 0.5403(4) -0.1005(7) -0.0721(4) 0.0402(16) Uani 1 1 d .
H2 H 0.5604 -0.0348 -0.0412 0.048 Uiso 1 1 calc R
C3 C 0.5429(5) -0.1081(7) -0.1356(4) 0.0383(15) Uani 1 1 d .
H3 H 0.5642 -0.0471 -0.1543 0.046 Uiso 1 1 calc R
C4 C 0.5076(5) -0.2245(7) -0.1657(4) 0.0385(15) Uani 1 1 d .
H4 H 0.5029 -0.2539 -0.2069 0.046 Uiso 1 1 calc R
C5 C 0.4807(5) -0.2877(6) -0.1219(4) 0.0388(15) Uani 1 1 d .
H5 H 0.4541 -0.3657 -0.1294 0.047 Uiso 1 1 calc R
C6 C 0.5013(5) -0.2116(7) -0.0649(3) 0.0435(17) Uani 1 1 d .
H6 H 0.4909 -0.2314 -0.028 0.052 Uiso 1 1 calc R
C7 C -0.0194(5) -0.1357(8) -0.3768(4) 0.0452(17) Uani 1 1 d .
H7 H -0.0533 -0.0657 -0.3766 0.054 Uiso 1 1 calc R
C8 C 0.0331(5) -0.1513(8) -0.4129(3) 0.0453(18) Uani 1 1 d .
H8 H 0.0419 -0.0928 -0.4398 0.054 Uiso 1 1 calc R
C9 C 0.0702(5) -0.2695(9) -0.4020(4) 0.051(2) Uani 1 1 d .
H9 H 0.1077 -0.3035 -0.4204 0.061 Uiso 1 1 calc R
C10 C 0.0408(5) -0.3299(7) -0.3575(4) 0.0453(17) Uani 1 1 d .
H10 H 0.054 -0.41 -0.3425 0.054 Uiso 1 1 calc R
C11 C -0.0124(5) -0.2433(7) -0.3409(4) 0.0401(15) Uani 1 1 d .
H11 H -0.0383 -0.2556 -0.3112 0.048 Uiso 1 1 calc R
C12 C 0.3665(5) -0.1228(6) -0.3345(3) 0.0300(13) Uani 1 1 d .
C13 C 0.4610(5) -0.0673(7) -0.3165(3) 0.0354(14) Uani 1 1 d .
H13 H 0.4834 0.0006 -0.2872 0.042 Uiso 1 1 calc R
C14 C 0.5208(5) -0.1128(7) -0.3418(4) 0.0421(16) Uani 1 1 d .
H14 H 0.5823 -0.074 -0.3305 0.051 Uiso 1 1 calc R
C15 C 0.4902(6) -0.2152(7) -0.3837(4) 0.0422(16) Uani 1 1 d .
H15 H 0.5321 -0.2476 -0.399 0.051 Uiso 1 1 calc R
C16 C 0.3964(6) -0.2693(7) -0.4029(4) 0.0433(17) Uani 1 1 d .
H16 H 0.375 -0.3378 -0.4317 0.052 Uiso 1 1 calc R
C17 C 0.3339(5) -0.2230(6) -0.3797(3) 0.0360(14) Uani 1 1 d .
H17 H 0.27 -0.2587 -0.3944 0.043 Uiso 1 1 calc R
C18 C 0.2702(4) 0.0905(6) -0.3279(3) 0.0287(12) Uani 1 1 d .
C19 C 0.2750(5) 0.1878(6) -0.2870(3) 0.0368(14) Uani 1 1 d .
H19 H 0.2948 0.1759 -0.2396 0.044 Uiso 1 1 calc R
C20 C 0.2505(6) 0.3038(6) -0.3160(4) 0.0402(15) Uani 1 1 d .
H20 H 0.2549 0.3686 -0.2876 0.048 Uiso 1 1 calc R
C21 C 0.2200(5) 0.3232(6) -0.3862(4) 0.0356(14) Uani 1 1 d .
H21 H 0.2041 0.4009 -0.4051 0.043 Uiso 1 1 calc R
C22 C 0.2129(5) 0.2265(7) -0.4285(3) 0.0370(14) Uani 1 1 d .
H22 H 0.1918 0.2386 -0.4762 0.044 Uiso 1 1 calc R
C23 C 0.2377(5) 0.1109(6) -0.3991(3) 0.0319(13) Uani 1 1 d .
H23 H 0.2324 0.046 -0.4277 0.038 Uiso 1 1 calc R
C24 C 0.1707(5) -0.1756(6) -0.1192(3) 0.0318(13) Uani 1 1 d .
C25 C 0.2072(6) -0.0745(7) -0.0741(4) 0.0416(16) Uani 1 1 d .
H25 H 0.2658 -0.0334 -0.0668 0.05 Uiso 1 1 calc R
C26 C 0.1565(8) -0.0356(8) -0.0405(4) 0.062(3) Uani 1 1 d .
H26 H 0.1805 0.0322 -0.0112 0.074 Uiso 1 1 calc R
C27 C 0.0702(8) -0.0972(9) -0.0503(5) 0.062(3) Uani 1 1 d .
H27 H 0.0353 -0.0692 -0.0286 0.074 Uiso 1 1 calc R
C28 C 0.0357(7) -0.1989(9) -0.0918(5) 0.057(2) Uani 1 1 d .
H28 H -0.0204 -0.2423 -0.0965 0.068 Uiso 1 1 calc R
C29 C 0.0851(6) -0.2365(8) -0.1266(4) 0.0466(17) Uani 1 1 d .
H29 H 0.0603 -0.3045 -0.1557 0.056 Uiso 1 1 calc R
C30 C 0.2540(4) -0.3861(5) -0.1371(3) 0.0269(12) Uani 1 1 d .
C31 C 0.2150(5) -0.4864(6) -0.1810(3) 0.0318(13) Uani 1 1 d .
H31 H 0.1752 -0.4759 -0.2303 0.038 Uiso 1 1 calc R
C32 C 0.2344(5) -0.6029(6) -0.1526(4) 0.0360(14) Uani 1 1 d .
H32 H 0.2077 -0.6692 -0.1829 0.043 Uiso 1 1 calc R
C33 C 0.2925(5) -0.6200(6) -0.0801(4) 0.0370(15) Uani 1 1 d .
H33 H 0.3049 -0.6978 -0.0613 0.044 Uiso 1 1 calc R
C34 C 0.3327(5) -0.5209(6) -0.0348(3) 0.0397(15) Uani 1 1 d .
H34 H 0.3725 -0.5321 0.0145 0.048 Uiso 1 1 calc R
C35 C 0.3135(5) -0.4057(6) -0.0630(4) 0.0382(15) Uani 1 1 d .
H35 H 0.3406 -0.3397 -0.0324 0.046 Uiso 1 1 calc R

loop_
_atom_site_aniso_label
_atom_site_aniso_U_11
_atom_site_aniso_U_22
_atom_site_aniso_U_33
_atom_site_aniso_U_23
_atom_site_aniso_U_13
_atom_site_aniso_U_12
W1 0.02308(15) 0.02248(16) 0.02728(14) -0.00006(10) 0.00994(11) 0.00073(10)
W2 0.02449(15) 0.02736(17) 0.02554(14) -0.00188(10) 0.01027(11) -0.00257(10)
P1 0.0263(7) 0.0210(7) 0.0298(7) -0.0004(6) 0.0134(6) 0.0004(6)
P2 0.0260(7) 0.0207(7) 0.0267(6) -0.0012(5) 0.0121(5) 0.0009(6)
N1 0.041(3) 0.029(3) 0.034(2) 0.002(2) 0.017(2) -0.006(2)
N2 0.044(4) 0.062(5) 0.046(3) 0.007(3) 0.019(3) 0.007(3)
O1 0.066(3) 0.023(2) 0.049(3) -0.009(2) 0.036(3) -0.002(2)
O2 0.051(3) 0.032(3) 0.046(2) 0.000(2) 0.030(2) 0.001(2)
O3 0.034(2) 0.033(3) 0.042(2) -0.004(2) 0.0168(19) 0.0046(19)
O4 0.053(3) 0.064(4) 0.055(3) 0.004(3) 0.027(3) 0.014(3)
C1 0.034(3) 0.031(3) 0.031(3) 0.002(2) 0.021(3) -0.004(3)
C2 0.013(3) 0.048(4) 0.040(3) -0.008(3) 0.001(2) -0.002(3)
C3 0.025(3) 0.041(4) 0.048(3) 0.011(3) 0.019(3) 0.001(3)
C4 0.030(3) 0.037(4) 0.047(3) 0.009(3) 0.020(3) 0.012(3)
C5 0.029(3) 0.029(3) 0.052(4) 0.006(3) 0.016(3) 0.007(3)
C6 0.025(3) 0.055(5) 0.031(3) 0.011(3) 0.001(3) 0.013(3)
C7 0.031(3) 0.048(5) 0.040(3) -0.010(3) 0.007(3) 0.001(3)
C8 0.026(3) 0.071(5) 0.018(3) 0.011(3) -0.003(2) -0.005(3)
C9 0.032(3) 0.076(6) 0.036(3) -0.022(4) 0.011(3) -0.005(4)
C10 0.035(4) 0.038(4) 0.047(4) -0.017(3) 0.010(3) -0.016(3)
C11 0.026(3) 0.047(4) 0.039(3) -0.005(3) 0.011(3) -0.008(3)
C12 0.033(3) 0.025(3) 0.032(3) 0.002(2) 0.017(3) 0.001(2)
C13 0.033(3) 0.038(4) 0.038(3) -0.001(3) 0.020(3) -0.002(3)
C14 0.030(3) 0.050(5) 0.046(4) 0.007(3) 0.019(3) 0.004(3)
C15 0.042(4) 0.048(4) 0.043(3) 0.011(3) 0.027(3) 0.018(3)
C16 0.062(5) 0.034(4) 0.041(3) 0.000(3) 0.032(3) 0.013(3)
C17 0.038(3) 0.035(4) 0.037(3) 0.003(3) 0.021(3) 0.003(3)
C18 0.025(3) 0.026(3) 0.031(3) 0.002(2) 0.012(2) -0.001(2)
C19 0.041(4) 0.032(4) 0.030(3) 0.006(3) 0.014(3) 0.004(3)
C20 0.047(4) 0.029(4) 0.043(3) -0.008(3) 0.022(3) -0.003(3)
C21 0.034(3) 0.026(3) 0.044(3) 0.011(3) 0.018(3) 0.001(3)
C22 0.034(3) 0.040(4) 0.028(3) 0.007(3) 0.010(2) 0.002(3)
C23 0.036(3) 0.026(3) 0.031(3) -0.001(2) 0.016(3) 0.000(3)
C24 0.030(3) 0.030(3) 0.033(3) 0.003(3) 0.015(3) 0.002(2)
C25 0.060(4) 0.030(4) 0.041(3) -0.003(3) 0.031(3) 0.000(3)
C26 0.109(8) 0.037(4) 0.055(4) 0.008(4) 0.054(5) 0.028(5)
C27 0.093(7) 0.059(6) 0.064(5) 0.031(5) 0.062(5) 0.042(5)
C28 0.051(5) 0.069(6) 0.069(5) 0.021(5) 0.044(4) 0.022(4)
C29 0.039(4) 0.054(5) 0.051(4) 0.002(4) 0.027(3) 0.004(3)
C30 0.027(3) 0.024(3) 0.034(3) -0.001(2) 0.018(2) -0.001(2)
C31 0.034(3) 0.030(3) 0.034(3) 0.004(3) 0.019(3) 0.006(3)
C32 0.042(4) 0.018(3) 0.058(4) -0.007(3) 0.034(3) -0.006(3)
C33 0.032(3) 0.030(4) 0.052(4) 0.010(3) 0.024(3) 0.005(3)
C34 0.042(4) 0.032(4) 0.035(3) 0.003(3) 0.014(3) 0.004(3)
C35 0.043(4) 0.027(3) 0.038(3) -0.003(3) 0.016(3) 0.002(3)

loop_
_atom_type_symbol
_atom_type_description
_atom_type_scat_dispersion_real
_atom_type_scat_dispersion_imag
_atom_type_scat_source
C C 0.0181 0.0091 'International Tables Vol C Tables 4.2.6.8 and 6.1.1.4'
H H 0 0 'International Tables Vol C Tables 4.2.6.8 and 6.1.1.4'
N N 0.0311 0.018 'International Tables Vol C Tables 4.2.6.8 and 6.1.1.4'
O O 0.0492 0.0322 'International Tables Vol C Tables 4.2.6.8 and 6.1.1.4'
P P 0.2955 0.4335 'International Tables Vol C Tables 4.2.6.8 and 6.1.1.4'
W W -5.4734 5.5774 'International Tables Vol C Tables 4.2.6.8 and 6.1.1.4'

loop_
_geom_angle_atom_site_label_1
_geom_angle_atom_site_label_2
_geom_angle_atom_site_label_3
_geom_angle
N1 W1 C3 108.5(3)
N1 W1 C2 90.6(3)
C3 W1 C2 35.4(3)
N1 W1 C6 108.9(3)
C3 W1 C6 58.1(3)
C2 W1 C6 35.0(3)
N1 W1 C5 143.5(2)
C3 W1 C5 58.2(2)
C2 W1 C5 58.4(3)
C6 W1 C5 34.7(3)
N1 W1 C4 143.5(3)
C3 W1 C4 35.1(3)
C2 W1 C4 58.5(3)
C6 W1 C4 57.6(3)
C5 W1 C4 34.6(2)
N1 W1 P2 93.18(18)
C3 W1 P2 148.96(18)
C2 W1 P2 126.15(19)
C6 W1 P2 94.4(2)
C5 W1 P2 91.20(18)
C4 W1 P2 119.94(18)
N1 W1 P1 95.29(17)
C3 W1 P1 96.20(17)
C2 W1 P1 129.22(19)
C6 W1 P1 148.84(19)
C5 W1 P1 118.71(18)
C4 W1 P1 91.28(17)
P2 W1 P1 103.85(5)
N1 W1 W2 98.41(17)
C3 W1 W2 140.46(18)
C2 W1 W2 170.79(19)
C6 W1 W2 138.1(2)
C5 W1 W2 112.53(17)
C4 W1 W2 113.56(18)
P2 W1 W2 51.95(3)
P1 W1 W2 51.94(3)
C1 W2 O3 150.8(2)
C1 W2 C9 78.4(3)
O3 W2 C9 126.1(3)
C1 W2 C10 79.3(3)
O3 W2 C10 129.7(2)
C9 W2 C10 36.6(3)
C1 W2 C8 111.0(3)
O3 W2 C8 90.8(3)
C9 W2 C8 35.4(3)
C10 W2 C8 59.4(3)
C1 W2 C11 112.8(3)
O3 W2 C11 95.1(2)
C9 W2 C11 59.3(3)
C10 W2 C11 35.5(3)
C8 W2 C11 58.2(3)
C1 W2 C7 134.4(3)
O3 W2 C7 74.3(2)
C9 W2 C7 58.0(3)
C10 W2 C7 58.2(3)
C8 W2 C7 34.4(3)
C11 W2 C7 34.4(3)
C1 W2 P2 80.59(17)
O3 W2 P2 86.54(13)
C9 W2 P2 139.5(2)
C10 W2 P2 105.4(2)
C8 W2 P2 156.71(19)
C11 W2 P2 98.96(18)
C7 W2 P2 123.6(2)
C1 W2 P1 81.60(18)
O3 W2 P1 76.61(13)
C9 W2 P1 105.4(2)
C10 W2 P1 140.4(2)
C8 W2 P1 96.61(19)
C11 W2 P1 153.73(18)
C7 W2 P1 120.1(2)
P2 W2 P1 105.24(5)
C1 W2 W1 73.65(18)
O3 W2 W1 77.67(11)
C9 W2 W1 146.46(19)
C10 W2 W1 147.3(2)
C8 W2 W1 148.85(19)
C11 W2 W1 150.51(17)
C7 W2 W1 151.92(19)
P2 W2 W1 52.53(3)
P1 W2 W1 52.75(3)
C18 P1 C12 100.8(3)
C18 P1 W2 120.4(2)
C12 P1 W2 121.4(2)
C18 P1 W1 124.3(2)
C12 P1 W1 115.1(2)
W2 P1 W1 75.32(4)
C24 P2 C30 98.6(3)
C24 P2 W2 123.3(2)
C30 P2 W2 121.36(19)
C24 P2 W1 121.4(2)
C30 P2 W1 117.95(19)
W2 P2 W1 75.52(4)
O1 N1 W1 171.2(5)
O4 N2 O3 115.7(7)
N2 O3 W2 133.7(5)
O2 C1 W2 176.9(6)
C6 C2 C3 106.7(6)
C6 C2 W1 72.6(3)
C3 C2 W1 72.1(4)
C6 C2 H2 126.6
C3 C2 H2 126.6
W1 C2 H2 120.6
C4 C3 C2 108.4(6)
C4 C3 W1 74.1(4)
C2 C3 W1 72.5(3)
C4 C3 H3 125.8
C2 C3 H3 125.8
W1 C3 H3 119.4
C5 C4 C3 107.7(6)
C5 C4 W1 72.4(4)
C3 C4 W1 70.8(4)
C5 C4 H4 126.2
C3 C4 H4 126.2
W1 C4 H4 122.3
C6 C5 C4 107.7(7)
C6 C5 W1 71.6(4)
C4 C5 W1 72.9(4)
C6 C5 H5 126.2
C4 C5 H5 126.2
W1 C5 H5 121.1
C5 C6 C2 109.5(7)
C5 C6 W1 73.8(4)
C2 C6 W1 72.4(4)
C5 C6 H6 125.2
C2 C6 H6 125.2
W1 C6 H6 120.3
C8 C7 C11 108.6(7)
C8 C7 W2 70.1(4)
C11 C7 W2 70.8(4)
C8 C7 H7 125.7
C11 C7 H7 125.7
W2 C7 H7 125
C9 C8 C7 108.3(7)
C9 C8 W2 69.8(4)
C7 C8 W2 75.6(4)
C9 C8 H8 125.9
C7 C8 H8 125.9
W2 C8 H8 120.5
C8 C9 C10 108.4(7)
C8 C9 W2 74.8(4)
C10 C9 W2 73.2(4)
C8 C9 H9 125.8
C10 C9 H9 125.8
W2 C9 H9 118.1
C11 C10 C9 106.3(7)
C11 C10 W2 73.9(4)
C9 C10 W2 70.2(4)
C11 C10 H10 126.9
C9 C10 H10 126.9
W2 C10 H10 120.9
C7 C11 C10 108.4(7)
C7 C11 W2 74.8(4)
C10 C11 W2 70.6(4)
C7 C11 H11 125.8
C10 C11 H11 125.8
W2 C11 H11 120.5
C17 C12 C13 118.4(6)
C17 C12 P1 123.5(5)
C13 C12 P1 118.1(5)
C14 C13 C12 120.5(7)
C14 C13 H13 119.7
C12 C13 H13 119.7
C15 C14 C13 120.6(7)
C15 C14 H14 119.7
C13 C14 H14 119.7
C14 C15 C16 119.3(6)
C14 C15 H15 120.3
C16 C15 H15 120.3
C17 C16 C15 120.9(7)
C17 C16 H16 119.5
C15 C16 H16 119.5
C16 C17 C12 120.2(7)
C16 C17 H17 119.9
C12 C17 H17 119.9
C19 C18 C23 118.2(6)
C19 C18 P1 122.6(5)
C23 C18 P1 119.1(5)
C18 C19 C20 120.7(6)
C18 C19 H19 119.6
C20 C19 H19 119.6
C21 C20 C19 120.6(6)
C21 C20 H20 119.7
C19 C20 H20 119.7
C20 C21 C22 119.7(6)
C20 C21 H21 120.2
C22 C21 H21 120.2
C21 C22 C23 119.4(6)
C21 C22 H22 120.3
C23 C22 H22 120.3
C18 C23 C22 121.4(6)
C18 C23 H23 119.3
C22 C23 H23 119.3
C29 C24 C25 117.8(6)
C29 C24 P2 118.8(5)
C25 C24 P2 123.4(5)
C26 C25 C24 120.3(8)
C26 C25 H25 119.8
C24 C25 H25 119.8
C25 C26 C27 120.1(8)
C25 C26 H26 119.9
C27 C26 H26 119.9
C28 C27 C26 120.6(7)
C28 C27 H27 119.7
C26 C27 H27 119.7
C27 C28 C29 119.3(8)
C27 C28 H28 120.4
C29 C28 H28 120.4
C28 C29 C24 121.8(8)
C28 C29 H29 119.1
C24 C29 H29 119.1
C31 C30 C35 117.8(6)
C31 C30 P2 124.4(5)
C35 C30 P2 117.8(5)
C30 C31 C32 121.0(6)
C30 C31 H31 119.5
C32 C31 H31 119.5
C33 C32 C31 120.3(6)
C33 C32 H32 119.8
C31 C32 H32 119.8
C32 C33 C34 119.8(6)
C32 C33 H33 120.1
C34 C33 H33 120.1
C35 C34 C33 119.8(6)
C35 C34 H34 120.1
C33 C34 H34 120.1
C34 C35 C30 121.3(6)
C34 C35 H35 119.3
C30 C35 H35 119.3

loop_
_geom_bond_atom_site_label_1
_geom_bond_atom_site_label_2
_geom_bond_distance
W1 N1 1.795(6)
W1 C3 2.332(6)
W1 C2 2.338(6)
W1 C6 2.340(6)
W1 C5 2.368(6)
W1 C4 2.375(6)
W1 P2 2.4424(15)
W1 P1 2.4517(14)
W1 W2 2.9797(4)
W2 C1 1.973(7)
W2 O3 2.183(5)
W2 C9 2.261(7)
W2 C10 2.301(6)
W2 C8 2.325(6)
W2 C11 2.344(6)
W2 C7 2.395(7)
W2 P2 2.4233(14)
W2 P1 2.4251(15)
P1 C18 1.819(6)
P1 C12 1.835(6)
P2 C24 1.821(7)
P2 C30 1.835(6)
N1 O1 1.209(7)
N2 O4 1.198(9)
N2 O3 1.283(8)
O2 C1 1.167(8)
C2 C6 1.407(11)
C2 C3 1.419(10)
C2 H2 0.93
C3 C4 1.419(11)
C3 H3 0.93
C4 C5 1.411(10)
C4 H4 0.93
C5 C6 1.402(11)
C5 H5 0.93
C6 H6 0.93
C7 C8 1.396(11)
C7 C11 1.401(11)
C7 H7 0.93
C8 C9 1.394(12)
C8 H8 0.93
C9 C10 1.434(12)
C9 H9 0.93
C10 C11 1.415(11)
C10 H10 0.93
C11 H11 0.93
C12 C17 1.395(9)
C12 C13 1.405(9)
C13 C14 1.380(10)
C13 H13 0.93
C14 C15 1.379(11)
C14 H14 0.93
C15 C16 1.384(11)
C15 H15 0.93
C16 C17 1.382(9)
C16 H16 0.93
C17 H17 0.93
C18 C19 1.380(9)
C18 C23 1.392(9)
C19 C20 1.395(10)
C19 H19 0.93
C20 C21 1.375(10)
C20 H20 0.93
C21 C22 1.386(10)
C21 H21 0.93
C22 C23 1.393(9)
C22 H22 0.93
C23 H23 0.93
C24 C29 1.389(10)
C24 C25 1.402(10)
C25 C26 1.381(11)
C25 H25 0.93
C26 C27 1.382(15)
C26 H26 0.93
C27 C28 1.368(14)
C27 H27 0.93
C28 C29 1.381(11)
C28 H28 0.93
C29 H29 0.93
C30 C31 1.383(9)
C30 C35 1.403(9)
C31 C32 1.396(9)
C31 H31 0.93
C32 C33 1.371(10)
C32 H32 0.93
C33 C34 1.389(10)
C33 H33 0.93
C34 C35 1.382(10)
C34 H34 0.93
C35 H35 0.93
